data_7248008
loop_
_publ_author_name
'Liu, Ya-Zhou'
'Chen, Yu'
'Wang, Amu'
'Shen, Zhongke'
'Zhou, Xueting'
'Zhang, Jichao'
'Jian, Yinxiang'
'Ma, Xiaofeng'

_publ_section_title
;
 An electron-donor--acceptor complex between two intermediates enables a
 N--N bond cleavage cascade process to access 2,3-difunctionalized
 pyridines
;
_journal_issue 4
_journal_name_full 'Green Chemistry'
_journal_page_first 2280
_journal_page_last 2289
_journal_paper_doi 10.1039/D3GC04425D
_journal_volume 26
_journal_year 2024
_chemical_formula_moiety 'C21 H19 Br N2 O4 S2, C3 H6 O'
_chemical_formula_sum 'C24 H25 Br N2 O5 S2'
_chemical_formula_weight 565.49
_space_group_crystal_system triclinic
_space_group_IT_number 2
_space_group_name_Hall '-P 1'
_space_group_name_H-M_alt 'P -1'
_atom_sites_solution_hydrogens geom
_audit_creation_date 2022-10-11
_audit_creation_method
;
Olex2 1.2
(compiled 2018.05.29 svn.r3508 for OlexSys, GUI svn.r5506)
;
_audit_update_record
;
2022-11-27 deposited with the CCDC.	2024-01-10 downloaded from the CCDC.
;
_cell_angle_alpha 92.802(6)
_cell_angle_beta 98.268(7)
_cell_angle_gamma 103.730(7)
_cell_formula_units_Z 2
_cell_length_a 8.1423(8)
_cell_length_b 12.2839(8)
_cell_length_c 12.9853(9)
_cell_measurement_reflns_used 1959
_cell_measurement_temperature 293(2)
_cell_measurement_theta_max 24.2890
_cell_measurement_theta_min 3.3200
_cell_volume 1243.89(18)
_computing_cell_refinement 'CrysAlisPro 1.171.40.53 (Rigaku OD, 2019)'
_computing_data_collection 'CrysAlisPro 1.171.40.53 (Rigaku OD, 2019)'
_computing_data_reduction 'CrysAlisPro 1.171.40.53 (Rigaku OD, 2019)'
_computing_molecular_graphics 'Olex2 (Dolomanov et al., 2009)'
_computing_publication_material 'Olex2 (Dolomanov et al., 2009)'
_computing_structure_refinement 'ShelXL (Sheldrick, 2015)'
_computing_structure_solution 'SHELXT 2018/2 (Sheldrick, 2018)'
_diffrn_ambient_temperature 293.15
_diffrn_detector 'CCD plate'
_diffrn_detector_area_resol_mean 16.0874
_diffrn_detector_type Eos
_diffrn_measured_fraction_theta_full 0.998
_diffrn_measured_fraction_theta_max 0.998
_diffrn_measurement_details
;
List of Runs (angles in degrees, time in seconds):

  # Type    Start    End  Width  t~exp~   \w     \q     \k     \f   Frames
#--------------------------------------------------------------------------
  1  \w     -2.00  49.00   1.00    2.25    --  -15.48  57.00 -60.00   51
  2  \w    -42.00  52.00   1.00    2.25    --  -15.48  77.00 150.00   94
  3  \w    -17.00  19.00   1.00    2.25    --  -15.48 -99.00 -60.00   36
  4  \w    -19.00  39.00   1.00    2.25    --  -15.48  57.00-150.00   58
  5  \w      3.00  79.00   1.00    2.25    --   17.66  57.00 -60.00   76
  6  \w     -8.00  85.00   1.00    2.25    --   17.66  77.00  60.00   93
;
_diffrn_measurement_device 'four-circle diffractometer'
_diffrn_measurement_device_type 'Xcalibur, Eos'
_diffrn_measurement_method '\w scans'
_diffrn_orient_matrix_type 'CrysAlisPro convention (1999,Acta A55,543-557)'
_diffrn_orient_matrix_UB_11 -0.0208346000
_diffrn_orient_matrix_UB_12 -0.0573454000
_diffrn_orient_matrix_UB_13 0.0105406000
_diffrn_orient_matrix_UB_21 0.0129889000
_diffrn_orient_matrix_UB_22 0.0164513000
_diffrn_orient_matrix_UB_23 0.0542679000
_diffrn_orient_matrix_UB_31 -0.0874683000
_diffrn_orient_matrix_UB_32 0.0007814000
_diffrn_orient_matrix_UB_33 -0.0036688000
_diffrn_radiation_monochromator graphite
_diffrn_radiation_probe x-ray
_diffrn_radiation_type MoK\a
_diffrn_radiation_wavelength 0.71073
_diffrn_reflns_av_R_equivalents 0.0350
_diffrn_reflns_av_unetI/netI 0.0724
_diffrn_reflns_Laue_measured_fraction_full 0.998
_diffrn_reflns_Laue_measured_fraction_max 0.998
_diffrn_reflns_limit_h_max 10
_diffrn_reflns_limit_h_min -9
_diffrn_reflns_limit_k_max 15
_diffrn_reflns_limit_k_min -13
_diffrn_reflns_limit_l_max 16
_diffrn_reflns_limit_l_min -16
_diffrn_reflns_number 10277
_diffrn_reflns_point_group_measured_fraction_full 0.998
_diffrn_reflns_point_group_measured_fraction_max 0.998
_diffrn_reflns_theta_full 25.242
_diffrn_reflns_theta_max 26.370
_diffrn_reflns_theta_min 3.182
_diffrn_source 'fine-focus sealed X-ray tube'
_diffrn_source_type 'Enhance (Mo) X-ray Source'
_exptl_absorpt_coefficient_mu 1.858
_exptl_absorpt_correction_T_max 1.00000
_exptl_absorpt_correction_T_min 0.79581
_exptl_absorpt_correction_type multi-scan
_exptl_absorpt_process_details
;
CrysAlisPro 1.171.40.53 (Rigaku Oxford Diffraction, 2019)
Empirical absorption correction using spherical harmonics,
 implemented in SCALE3 ABSPACK scaling algorithm.
;
_exptl_crystal_density_diffrn 1.510
_exptl_crystal_description block
_exptl_crystal_F_000 580
_exptl_crystal_size_max 0.35
_exptl_crystal_size_mid 0.3
_exptl_crystal_size_min 0.25
_refine_diff_density_max 0.381
_refine_diff_density_min -0.419
_refine_diff_density_rms 0.069
_refine_ls_extinction_method none
_refine_ls_goodness_of_fit_ref 1.001
_refine_ls_hydrogen_treatment constr
_refine_ls_matrix_type full
_refine_ls_number_parameters 311
_refine_ls_number_reflns 5093
_refine_ls_number_restraints 0
_refine_ls_restrained_S_all 1.001
_refine_ls_R_factor_all 0.1004
_refine_ls_R_factor_gt 0.0543
_refine_ls_shift/su_max 0.002
_refine_ls_shift/su_mean 0.000
_refine_ls_structure_factor_coef Fsqd
_refine_ls_weighting_details 'w=1/[\s^2^(Fo^2^)+(0.0578P)^2^] where P=(Fo^2^+2Fc^2^)/3'
_refine_ls_weighting_scheme calc
_refine_ls_wR_factor_gt 0.1130
_refine_ls_wR_factor_ref 0.1347
_reflns_Friedel_coverage 0.000
_reflns_number_gt 3207
_reflns_number_total 5093
_reflns_threshold_expression 'I > 2\s(I)'
_cod_data_source_file d3gc04425d2.cif
_cod_data_source_block 221011_s4_lyz
_cod_depositor_comments 'Adding full bibliography for 7248007--7248009.cif.'
_cod_database_code 7248008
_shelx_shelxl_version_number 2018/3
_chemical_oxdiff_formula c12h12n2o3
_shelx_space_group_comment
;
The symmetry employed for this shelxl refinement is uniquely defined
by the following loop, which should always be used as a source of
symmetry information in preference to the above space-group names.
They are only intended as comments.
;
_shelx_estimated_absorpt_t_max 0.654
_shelx_estimated_absorpt_t_min 0.562
_diffrn_oxdiff_digest_frames
;
0127f5b8d7120ecf6fefb0bdba1d1d016000029311c
;
_reflns_odcompleteness_completeness 99.78
_reflns_odcompleteness_iscentric 1
_reflns_odcompleteness_theta 26.32
_olex2_refinement_description
;
1. Fixed Uiso
 At 1.2 times of:
  All C(H) groups, All C(H,H) groups
 At 1.5 times of:
  All C(H,H,H) groups
2.a Ternary CH refined with riding coordinates:
 C4(H4)
2.b Secondary CH2 refined with riding coordinates:
 C5(H5A,H5B)
2.c Aromatic/amide H refined with riding coordinates:
 C2(H2), C7(H7), C9(H9), C10(H10), C12(H12), C13(H13), C16(H16), C17(H17),
 C19(H19), C20(H20)
2.d Idealised Me refined as rotating group:
 C14(H14A,H14B,H14C), C21(H21A,H21B,H21C), C22(H22A,H22B,H22C), C24(H24A,H24B,
 H24C)
;
_olex2_submission_special_instructions 'No special instructions were received'
_oxdiff_exptl_absorpt_empirical_details
;
Empirical correction (ABSPACK) includes:
- Absorption correction using spherical harmonics
- Frame scaling
;
_oxdiff_exptl_absorpt_empirical_full_max 1.225
_oxdiff_exptl_absorpt_empirical_full_min 0.802

loop_
_space_group_symop_operation_xyz
'x, y, z'
'-x, -y, -z'

loop_
_atom_site_label
_atom_site_type_symbol
_atom_site_fract_x
_atom_site_fract_y
_atom_site_fract_z
_atom_site_U_iso_or_equiv
_atom_site_adp_type
_atom_site_occupancy
_atom_site_site_symmetry_order
_atom_site_calc_flag
_atom_site_refinement_flags_posn
_atom_site_refinement_flags_adp
_atom_site_refinement_flags_occupancy
_atom_site_disorder_assembly
_atom_site_disorder_group
Br1 Br 0.61686(6) 0.67646(4) 0.12954(3) 0.0655(2) Uani 1 1 d . . . . .
S1 S 0.68219(13) 0.29613(9) 0.48346(8) 0.0505(3) Uani 1 1 d . . . . .
O1 O 0.5278(3) 0.3126(2) 0.4258(2) 0.0659(9) Uani 1 1 d . . . . .
N1 N 0.8122(4) 0.5431(3) 0.3883(2) 0.0497(9) Uani 1 1 d . . . . .
C1 C 0.7024(5) 0.5766(3) 0.2172(3) 0.0431(9) Uani 1 1 d . . . . .
S2 S 0.74880(13) 0.21301(8) 0.12205(8) 0.0450(3) Uani 1 1 d . . . . .
O2 O 0.6896(4) 0.1840(2) 0.5052(2) 0.0670(9) Uani 1 1 d . . . . .
N2 N 0.7974(4) 0.2976(3) 0.2284(2) 0.0470(8) Uani 1 1 d . . . . .
C2 C 0.7569(5) 0.6104(3) 0.3212(3) 0.0497(10) Uani 1 1 d . . . . .
H2 H 0.755178 0.682520 0.345696 0.060 Uiso 1 1 calc R . . . .
O3 O 0.8749(3) 0.1495(2) 0.1289(2) 0.0580(8) Uani 1 1 d . . . . .
C3 C 0.8142(5) 0.4426(3) 0.3493(3) 0.0416(9) Uani 1 1 d . . . . .
O4 O 0.7283(4) 0.2807(2) 0.03784(19) 0.0563(8) Uani 1 1 d . . . . .
C4 C 0.8558(5) 0.3506(3) 0.4117(3) 0.0439(10) Uani 1 1 d . . . . .
H4 H 0.965274 0.377017 0.458857 0.053 Uiso 1 1 calc R . . . .
C5 C 0.8653(5) 0.2608(3) 0.3280(3) 0.0507(11) Uani 1 1 d . . . . .
H5A H 0.982657 0.256029 0.328788 0.061 Uiso 1 1 calc R . . . .
H5B H 0.796670 0.187678 0.339681 0.061 Uiso 1 1 calc R . . . .
C6 C 0.7685(4) 0.4052(3) 0.2435(3) 0.0381(9) Uani 1 1 d . . . . .
C7 C 0.7074(5) 0.4727(3) 0.1745(3) 0.0422(9) Uani 1 1 d . . . . .
H7 H 0.671930 0.450028 0.103745 0.051 Uiso 1 1 calc R . . . .
C8 C 0.7290(5) 0.3782(3) 0.6021(3) 0.0469(10) Uani 1 1 d . . . . .
C9 C 0.6872(5) 0.4808(4) 0.6098(3) 0.0539(11) Uani 1 1 d . . . . .
H9 H 0.638283 0.508176 0.550519 0.065 Uiso 1 1 calc R . . . .
C10 C 0.7183(5) 0.5425(4) 0.7055(3) 0.0583(12) Uani 1 1 d . . . . .
H10 H 0.689187 0.611128 0.710282 0.070 Uiso 1 1 calc R . . . .
C11 C 0.7919(5) 0.5035(4) 0.7943(3) 0.0567(11) Uani 1 1 d . . . . .
C12 C 0.8332(6) 0.4014(4) 0.7850(3) 0.0618(12) Uani 1 1 d . . . . .
H12 H 0.882112 0.374054 0.844276 0.074 Uiso 1 1 calc R . . . .
C13 C 0.8038(5) 0.3387(4) 0.6901(3) 0.0571(11) Uani 1 1 d . . . . .
H13 H 0.833960 0.270374 0.685503 0.069 Uiso 1 1 calc R . . . .
C14 C 0.8212(7) 0.5695(4) 0.8986(4) 0.0803(15) Uani 1 1 d . . . . .
H14A H 0.830619 0.647528 0.888595 0.120 Uiso 1 1 calc GR . . . .
H14B H 0.925098 0.561242 0.939252 0.120 Uiso 1 1 calc GR . . . .
H14C H 0.726727 0.541894 0.934664 0.120 Uiso 1 1 calc GR . . . .
C15 C 0.5510(5) 0.1209(3) 0.1285(3) 0.0407(9) Uani 1 1 d . . . . .
C16 C 0.5409(5) 0.0104(3) 0.1467(3) 0.0511(11) Uani 1 1 d . . . . .
H16 H 0.639831 -0.015667 0.156845 0.061 Uiso 1 1 calc R . . . .
C17 C 0.3848(5) -0.0614(4) 0.1498(3) 0.0567(11) Uani 1 1 d . . . . .
H17 H 0.378768 -0.136164 0.161636 0.068 Uiso 1 1 calc R . . . .
C18 C 0.2358(5) -0.0241(4) 0.1356(3) 0.0525(11) Uani 1 1 d . . . . .
C19 C 0.2516(6) 0.0878(4) 0.1172(4) 0.0631(13) Uani 1 1 d . . . . .
H19 H 0.153347 0.114595 0.106935 0.076 Uiso 1 1 calc R . . . .
C20 C 0.4052(5) 0.1599(4) 0.1136(3) 0.0558(11) Uani 1 1 d . . . . .
H20 H 0.411667 0.234628 0.101170 0.067 Uiso 1 1 calc R . . . .
C21 C 0.0647(5) -0.1022(4) 0.1375(4) 0.0741(14) Uani 1 1 d . . . . .
H21A H 0.057636 -0.172632 0.099471 0.111 Uiso 1 1 calc GR . . . .
H21B H -0.023999 -0.069522 0.105663 0.111 Uiso 1 1 calc GR . . . .
H21C H 0.050825 -0.114565 0.208464 0.111 Uiso 1 1 calc GR . . . .
O5 O 0.1018(5) 0.1693(3) 0.5054(3) 0.0982(13) Uani 1 1 d . . . . .
C22 C 0.2186(7) 0.0591(4) 0.3989(4) 0.0886(17) Uani 1 1 d . . . . .
H22A H 0.142457 0.078872 0.343510 0.133 Uiso 1 1 calc GR . . . .
H22B H 0.193381 -0.021299 0.399501 0.133 Uiso 1 1 calc GR . . . .
H22C H 0.334799 0.086961 0.388110 0.133 Uiso 1 1 calc GR . . . .
C23 C 0.1957(6) 0.1091(4) 0.4996(4) 0.0626(12) Uani 1 1 d . . . . .
C24 C 0.2932(7) 0.0788(4) 0.5950(4) 0.0864(17) Uani 1 1 d . . . . .
H24A H 0.273529 0.119107 0.655384 0.130 Uiso 1 1 calc GR . . . .
H24B H 0.413202 0.098220 0.590671 0.130 Uiso 1 1 calc GR . . . .
H24C H 0.255789 -0.000624 0.600587 0.130 Uiso 1 1 calc GR . . . .

loop_
_atom_site_aniso_label
_atom_site_aniso_U_11
_atom_site_aniso_U_22
_atom_site_aniso_U_33
_atom_site_aniso_U_23
_atom_site_aniso_U_13
_atom_site_aniso_U_12
Br1 0.0877(4) 0.0601(3) 0.0616(3) 0.0169(2) 0.0142(3) 0.0396(3)
S1 0.0520(6) 0.0443(6) 0.0546(7) 0.0075(5) 0.0056(5) 0.0118(5)
O1 0.0447(17) 0.074(2) 0.074(2) 0.0040(17) -0.0047(16) 0.0129(15)
N1 0.068(2) 0.0395(19) 0.0422(19) -0.0035(16) 0.0046(17) 0.0179(17)
C1 0.046(2) 0.042(2) 0.042(2) 0.0072(18) 0.0050(19) 0.0121(18)
S2 0.0508(6) 0.0465(6) 0.0422(6) -0.0051(5) 0.0094(5) 0.0212(5)
O2 0.081(2) 0.0464(17) 0.078(2) 0.0163(16) 0.0230(18) 0.0155(16)
N2 0.061(2) 0.0427(19) 0.0377(18) -0.0054(15) -0.0040(16) 0.0218(16)
C2 0.065(3) 0.039(2) 0.049(3) -0.002(2) 0.011(2) 0.022(2)
O3 0.0474(16) 0.0605(19) 0.0729(19) -0.0124(16) 0.0143(15) 0.0276(14)
C3 0.045(2) 0.040(2) 0.037(2) 0.0002(17) 0.0016(18) 0.0107(18)
O4 0.077(2) 0.0575(18) 0.0376(15) 0.0019(13) 0.0144(15) 0.0209(15)
C4 0.045(2) 0.045(2) 0.038(2) -0.0003(18) -0.0026(18) 0.0101(18)
C5 0.061(3) 0.050(2) 0.046(2) 0.003(2) -0.001(2) 0.029(2)
C6 0.039(2) 0.039(2) 0.038(2) 0.0019(17) 0.0072(18) 0.0130(17)
C7 0.046(2) 0.049(2) 0.032(2) 0.0006(18) 0.0071(18) 0.0124(19)
C8 0.043(2) 0.052(2) 0.050(2) 0.012(2) 0.010(2) 0.0175(19)
C9 0.052(3) 0.064(3) 0.054(3) 0.011(2) 0.008(2) 0.029(2)
C10 0.060(3) 0.064(3) 0.060(3) 0.010(2) 0.017(2) 0.029(2)
C11 0.050(3) 0.070(3) 0.055(3) 0.007(2) 0.023(2) 0.015(2)
C12 0.065(3) 0.076(3) 0.049(3) 0.018(2) 0.011(2) 0.024(3)
C13 0.061(3) 0.058(3) 0.060(3) 0.013(2) 0.015(2) 0.023(2)
C14 0.086(4) 0.095(4) 0.062(3) -0.003(3) 0.022(3) 0.022(3)
C15 0.048(2) 0.044(2) 0.031(2) -0.0042(17) 0.0001(17) 0.0168(18)
C16 0.049(3) 0.047(2) 0.061(3) -0.005(2) 0.000(2) 0.025(2)
C17 0.058(3) 0.044(2) 0.067(3) -0.007(2) 0.002(2) 0.018(2)
C18 0.052(3) 0.063(3) 0.042(2) -0.005(2) 0.005(2) 0.017(2)
C19 0.049(3) 0.069(3) 0.081(3) 0.011(3) 0.006(2) 0.035(2)
C20 0.053(3) 0.053(3) 0.070(3) 0.005(2) 0.011(2) 0.028(2)
C21 0.061(3) 0.076(3) 0.083(4) 0.000(3) 0.010(3) 0.013(3)
O5 0.114(3) 0.097(3) 0.094(3) -0.015(2) -0.007(2) 0.065(3)
C22 0.104(4) 0.079(4) 0.080(4) -0.011(3) 0.019(3) 0.015(3)
C23 0.070(3) 0.049(3) 0.065(3) -0.003(2) 0.009(3) 0.009(2)
C24 0.115(4) 0.073(4) 0.074(4) 0.005(3) 0.001(3) 0.037(3)

loop_
_atom_type_symbol
_atom_type_description
_atom_type_scat_dispersion_real
_atom_type_scat_dispersion_imag
_atom_type_scat_source
C C 0.0033 0.0016 'International Tables Vol C Tables 4.2.6.8 and 6.1.1.4'
H H 0.0000 0.0000 'International Tables Vol C Tables 4.2.6.8 and 6.1.1.4'
Br Br -0.2901 2.4595 'International Tables Vol C Tables 4.2.6.8 and 6.1.1.4'
N N 0.0061 0.0033 'International Tables Vol C Tables 4.2.6.8 and 6.1.1.4'
O O 0.0106 0.0060 'International Tables Vol C Tables 4.2.6.8 and 6.1.1.4'
S S 0.1246 0.1234 'International Tables Vol C Tables 4.2.6.8 and 6.1.1.4'

loop_
_geom_angle_atom_site_label_1
_geom_angle_atom_site_label_2
_geom_angle_atom_site_label_3
_geom_angle
_geom_angle_site_symmetry_1
_geom_angle_site_symmetry_3
_geom_angle_publ_flag
O1 S1 O2 118.42(18) . . ?
O1 S1 C4 107.81(18) . . ?
O1 S1 C8 108.86(18) . . ?
O2 S1 C4 107.16(18) . . ?
O2 S1 C8 107.71(19) . . ?
C8 S1 C4 106.26(18) . . ?
C3 N1 C2 116.5(3) . . ?
C2 C1 Br1 118.6(3) . . ?
C2 C1 C7 122.3(3) . . ?
C7 C1 Br1 119.1(3) . . ?
N2 S2 C15 106.43(17) . . ?
O3 S2 N2 105.53(16) . . ?
O3 S2 C15 107.96(18) . . ?
O4 S2 N2 106.43(16) . . ?
O4 S2 O3 120.70(18) . . ?
O4 S2 C15 108.92(17) . . ?
C5 N2 S2 120.8(2) . . ?
C6 N2 S2 128.4(2) . . ?
C6 N2 C5 110.5(3) . . ?
N1 C2 C1 122.0(3) . . ?
N1 C2 H2 119.0 . . ?
C1 C2 H2 119.0 . . ?
N1 C3 C4 125.3(3) . . ?
N1 C3 C6 124.2(3) . . ?
C6 C3 C4 110.5(3) . . ?
S1 C4 H4 111.3 . . ?
C3 C4 S1 109.4(3) . . ?
C3 C4 H4 111.3 . . ?
C3 C4 C5 103.3(3) . . ?
C5 C4 S1 110.1(3) . . ?
C5 C4 H4 111.3 . . ?
N2 C5 C4 105.3(3) . . ?
N2 C5 H5A 110.7 . . ?
N2 C5 H5B 110.7 . . ?
C4 C5 H5A 110.7 . . ?
C4 C5 H5B 110.7 . . ?
H5A C5 H5B 108.8 . . ?
C3 C6 N2 109.1(3) . . ?
C7 C6 N2 131.3(3) . . ?
C7 C6 C3 119.6(3) . . ?
C1 C7 H7 122.3 . . ?
C6 C7 C1 115.3(3) . . ?
C6 C7 H7 122.3 . . ?
C9 C8 S1 120.7(3) . . ?
C13 C8 S1 119.5(3) . . ?
C13 C8 C9 119.7(4) . . ?
C8 C9 H9 120.0 . . ?
C10 C9 C8 120.0(4) . . ?
C10 C9 H9 120.0 . . ?
C9 C10 H10 119.6 . . ?
C11 C10 C9 120.9(4) . . ?
C11 C10 H10 119.6 . . ?
C10 C11 C14 120.7(4) . . ?
C12 C11 C10 118.3(4) . . ?
C12 C11 C14 121.0(4) . . ?
C11 C12 H12 119.1 . . ?
C11 C12 C13 121.7(4) . . ?
C13 C12 H12 119.1 . . ?
C8 C13 H13 120.3 . . ?
C12 C13 C8 119.4(4) . . ?
C12 C13 H13 120.3 . . ?
C11 C14 H14A 109.5 . . ?
C11 C14 H14B 109.5 . . ?
C11 C14 H14C 109.5 . . ?
H14A C14 H14B 109.5 . . ?
H14A C14 H14C 109.5 . . ?
H14B C14 H14C 109.5 . . ?
C16 C15 S2 120.5(3) . . ?
C16 C15 C20 120.3(4) . . ?
C20 C15 S2 119.2(3) . . ?
C15 C16 H16 120.0 . . ?
C17 C16 C15 119.9(4) . . ?
C17 C16 H16 120.0 . . ?
C16 C17 H17 119.5 . . ?
C16 C17 C18 121.0(4) . . ?
C18 C17 H17 119.5 . . ?
C17 C18 C21 121.3(4) . . ?
C19 C18 C17 117.2(4) . . ?
C19 C18 C21 121.5(4) . . ?
C18 C19 H19 118.7 . . ?
C20 C19 C18 122.5(4) . . ?
C20 C19 H19 118.7 . . ?
C15 C20 H20 120.5 . . ?
C19 C20 C15 119.0(4) . . ?
C19 C20 H20 120.5 . . ?
C18 C21 H21A 109.5 . . ?
C18 C21 H21B 109.5 . . ?
C18 C21 H21C 109.5 . . ?
H21A C21 H21B 109.5 . . ?
H21A C21 H21C 109.5 . . ?
H21B C21 H21C 109.5 . . ?
H22A C22 H22B 109.5 . . ?
H22A C22 H22C 109.5 . . ?
H22B C22 H22C 109.5 . . ?
C23 C22 H22A 109.5 . . ?
C23 C22 H22B 109.5 . . ?
C23 C22 H22C 109.5 . . ?
O5 C23 C22 122.3(5) . . ?
O5 C23 C24 121.1(5) . . ?
C22 C23 C24 116.6(5) . . ?
C23 C24 H24A 109.5 . . ?
C23 C24 H24B 109.5 . . ?
C23 C24 H24C 109.5 . . ?
H24A C24 H24B 109.5 . . ?
H24A C24 H24C 109.5 . . ?
H24B C24 H24C 109.5 . . ?

loop_
_geom_bond_atom_site_label_1
_geom_bond_atom_site_label_2
_geom_bond_distance
_geom_bond_site_symmetry_2
_geom_bond_publ_flag
Br1 C1 1.897(4) . ?
S1 O1 1.431(3) . ?
S1 O2 1.433(3) . ?
S1 C4 1.818(4) . ?
S1 C8 1.741(4) . ?
N1 C2 1.335(4) . ?
N1 C3 1.316(4) . ?
C1 C2 1.370(5) . ?
C1 C7 1.379(5) . ?
S2 N2 1.628(3) . ?
S2 O3 1.425(3) . ?
S2 O4 1.421(3) . ?
S2 C15 1.751(4) . ?
N2 C5 1.468(4) . ?
N2 C6 1.406(4) . ?
C2 H2 0.9300 . ?
C3 C4 1.497(5) . ?
C3 C6 1.395(5) . ?
C4 H4 0.9800 . ?
C4 C5 1.533(5) . ?
C5 H5A 0.9700 . ?
C5 H5B 0.9700 . ?
C6 C7 1.371(5) . ?
C7 H7 0.9300 . ?
C8 C9 1.383(5) . ?
C8 C13 1.381(5) . ?
C9 H9 0.9300 . ?
C9 C10 1.383(5) . ?
C10 H10 0.9300 . ?
C10 C11 1.381(6) . ?
C11 C12 1.378(6) . ?
C11 C14 1.503(6) . ?
C12 H12 0.9300 . ?
C12 C13 1.380(6) . ?
C13 H13 0.9300 . ?
C14 H14A 0.9600 . ?
C14 H14B 0.9600 . ?
C14 H14C 0.9600 . ?
C15 C16 1.374(5) . ?
C15 C20 1.375(5) . ?
C16 H16 0.9300 . ?
C16 C17 1.371(6) . ?
C17 H17 0.9300 . ?
C17 C18 1.387(5) . ?
C18 C19 1.385(6) . ?
C18 C21 1.496(6) . ?
C19 H19 0.9300 . ?
C19 C20 1.359(6) . ?
C20 H20 0.9300 . ?
C21 H21A 0.9600 . ?
C21 H21B 0.9600 . ?
C21 H21C 0.9600 . ?
O5 C23 1.189(5) . ?
C22 H22A 0.9600 . ?
C22 H22B 0.9600 . ?
C22 H22C 0.9600 . ?
C22 C23 1.473(6) . ?
C23 C24 1.485(6) . ?
C24 H24A 0.9600 . ?
C24 H24B 0.9600 . ?
C24 H24C 0.9600 . ?

loop_
_geom_torsion_atom_site_label_1
_geom_torsion_atom_site_label_2
_geom_torsion_atom_site_label_3
_geom_torsion_atom_site_label_4
_geom_torsion
_geom_torsion_site_symmetry_1
_geom_torsion_site_symmetry_2
_geom_torsion_site_symmetry_3
_geom_torsion_site_symmetry_4
_geom_torsion_publ_flag
Br1 C1 C2 N1 177.3(3) . . . . ?
Br1 C1 C7 C6 -179.0(3) . . . . ?
S1 C4 C5 N2 106.2(3) . . . . ?
S1 C8 C9 C10 177.0(3) . . . . ?
S1 C8 C13 C12 -176.9(3) . . . . ?
O1 S1 C4 C3 28.0(3) . . . . ?
O1 S1 C4 C5 -84.9(3) . . . . ?
O1 S1 C8 C9 -32.7(4) . . . . ?
O1 S1 C8 C13 145.1(3) . . . . ?
N1 C3 C4 S1 70.8(4) . . . . ?
N1 C3 C4 C5 -171.9(4) . . . . ?
N1 C3 C6 N2 175.7(4) . . . . ?
N1 C3 C6 C7 -4.0(6) . . . . ?
S2 N2 C5 C4 -167.4(3) . . . . ?
S2 N2 C6 C3 173.8(3) . . . . ?
S2 N2 C6 C7 -6.5(6) . . . . ?
S2 C15 C16 C17 -178.9(3) . . . . ?
S2 C15 C20 C19 179.1(3) . . . . ?
O2 S1 C4 C3 156.5(3) . . . . ?
O2 S1 C4 C5 43.6(3) . . . . ?
O2 S1 C8 C9 -162.3(3) . . . . ?
O2 S1 C8 C13 15.6(4) . . . . ?
N2 S2 C15 C16 -107.8(3) . . . . ?
N2 S2 C15 C20 73.2(3) . . . . ?
N2 C6 C7 C1 -177.5(4) . . . . ?
C2 N1 C3 C4 -174.1(4) . . . . ?
C2 N1 C3 C6 2.3(6) . . . . ?
C2 C1 C7 C6 0.8(6) . . . . ?
O3 S2 N2 C5 -36.7(3) . . . . ?
O3 S2 N2 C6 150.1(3) . . . . ?
O3 S2 C15 C16 5.1(4) . . . . ?
O3 S2 C15 C20 -173.9(3) . . . . ?
C3 N1 C2 C1 0.9(6) . . . . ?
C3 C4 C5 N2 -10.6(4) . . . . ?
C3 C6 C7 C1 2.2(5) . . . . ?
O4 S2 N2 C5 -166.1(3) . . . . ?
O4 S2 N2 C6 20.7(4) . . . . ?
O4 S2 C15 C16 137.8(3) . . . . ?
O4 S2 C15 C20 -41.2(4) . . . . ?
C4 S1 C8 C9 83.1(4) . . . . ?
C4 S1 C8 C13 -99.0(4) . . . . ?
C4 C3 C6 N2 -7.4(4) . . . . ?
C4 C3 C6 C7 172.8(3) . . . . ?
C5 N2 C6 C3 0.1(4) . . . . ?
C5 N2 C6 C7 179.8(4) . . . . ?
C6 N2 C5 C4 6.9(4) . . . . ?
C6 C3 C4 S1 -106.0(3) . . . . ?
C6 C3 C4 C5 11.2(4) . . . . ?
C7 C1 C2 N1 -2.6(6) . . . . ?
C8 S1 C4 C3 -88.6(3) . . . . ?
C8 S1 C4 C5 158.5(3) . . . . ?
C8 C9 C10 C11 0.4(7) . . . . ?
C9 C8 C13 C12 1.0(6) . . . . ?
C9 C10 C11 C12 -0.2(7) . . . . ?
C9 C10 C11 C14 -178.4(4) . . . . ?
C10 C11 C12 C13 0.4(7) . . . . ?
C11 C12 C13 C8 -0.8(7) . . . . ?
C13 C8 C9 C10 -0.8(6) . . . . ?
C14 C11 C12 C13 178.6(4) . . . . ?
C15 S2 N2 C5 77.9(3) . . . . ?
C15 S2 N2 C6 -95.3(4) . . . . ?
C15 C16 C17 C18 -0.4(6) . . . . ?
C16 C15 C20 C19 0.1(6) . . . . ?
C16 C17 C18 C19 0.6(6) . . . . ?
C16 C17 C18 C21 179.2(4) . . . . ?
C17 C18 C19 C20 -0.4(7) . . . . ?
C18 C19 C20 C15 0.1(7) . . . . ?
C20 C15 C16 C17 0.1(6) . . . . ?
C21 C18 C19 C20 -179.0(4) . . . . ?
